data_7013899
loop_
_publ_author_name
'Bruce, Michael I.'
'Ellis, Benjamin G.'
'Gaudio, Maryka'
'Lapinte, Claude'
'Melino, Giovanni'
'Paul, Fr\'ed\'eric'
'Skelton, Brian W.'
'Smith, Mark E.'
'Toupet, Loic'
'White, Allan H.'

_publ_section_title
;
 Preparation, structures and some reactions of novel diynyl complexes
 of iron and ruthenium.
;
_journal_issue 10
_journal_name_full 'Dalton transactions (Cambridge, England : 2003)'
_journal_page_first 1601
_journal_page_last 1609
_journal_paper_doi 10.1039/b316297b
_journal_year 2004
_chemical_formula_moiety 'C63 H50 Au1 P3 Ru1'
_chemical_formula_sum 'C63 H50 Au P3 Ru'
_chemical_formula_weight 1198.05
_space_group_IT_number 14
_symmetry_cell_setting monoclinic
_symmetry_space_group_name_Hall '-P 2ybc'
_symmetry_space_group_name_H-M 'P 1 21/c 1'
_audit_creation_date 02-10-04
_audit_creation_method Xtal3.6
_cell_angle_alpha 90.00000
_cell_angle_beta 98.529(2)
_cell_angle_gamma 90.00000
_cell_formula_units_Z 4
_cell_length_a 8.8840(10)
_cell_length_b 31.781(4)
_cell_length_c 20.480(3)
_cell_measurement_reflns_used 7736
_cell_measurement_temperature 150(2)
_cell_measurement_theta_max 24.5
_cell_measurement_theta_min 2.17
_cell_volume 5718.4(13)
_computing_cell_refinement 'Siemens SAINT (Siemens, 1995)'
_computing_data_collection 'Siemens SMART (Siemens, 1995)'
_computing_data_reduction 'xtal ADDREF SORTRF'
_computing_molecular_graphics 'xtal PIG'
_computing_publication_material 'xtal BONDLA CIFIO'
_computing_structure_refinement 'xtal CRYLSQ'
_computing_structure_solution xtal
_diffrn_ambient_temperature 150(2)
_diffrn_measured_fraction_theta_full 1.0
_diffrn_measured_fraction_theta_max 1.00
_diffrn_measurement_device_type
;
Bruker SMART CCD diffractometer
;
_diffrn_measurement_method '\w scans'
_diffrn_radiation_detector 'CCD area detector'
_diffrn_radiation_monochromator graphite
_diffrn_radiation_source 'sealed tube'
_diffrn_radiation_type 'Mo K\a'
_diffrn_radiation_wavelength .71073
_diffrn_reflns_av_R_equivalents .10
_diffrn_reflns_av_sigmaI/netI .121
_diffrn_reflns_limit_h_max 10
_diffrn_reflns_limit_h_min -10
_diffrn_reflns_limit_k_max 37
_diffrn_reflns_limit_k_min -37
_diffrn_reflns_limit_l_max 24
_diffrn_reflns_limit_l_min -24
_diffrn_reflns_number 53241
_diffrn_reflns_theta_full 25.0
_diffrn_reflns_theta_max 25.0
_diffrn_reflns_theta_min 1.63
_diffrn_standards_decay_% 0
_exptl_absorpt_coefficient_mu 2.947
_exptl_absorpt_correction_T_max 1.0
_exptl_absorpt_correction_T_min .79
_exptl_absorpt_correction_type multi-scan
_exptl_absorpt_process_details
;
SADABS; Sheldrick, 1996
;
_exptl_crystal_colour colourless
_exptl_crystal_density_diffrn 1.392
_exptl_crystal_density_method 'not measured'
_exptl_crystal_description flake
_exptl_crystal_F_000 2384
_exptl_crystal_size_max .21
_exptl_crystal_size_mid .14
_exptl_crystal_size_min .05
_refine_diff_density_max 3.708
_refine_diff_density_min -2.923
_refine_ls_extinction_method none
_refine_ls_goodness_of_fit_all 1.228
_refine_ls_goodness_of_fit_ref 1.313
_refine_ls_hydrogen_treatment noref
_refine_ls_matrix_type full
_refine_ls_number_constraints 0
_refine_ls_number_parameters 298
_refine_ls_number_reflns 7035
_refine_ls_number_restraints 0
_refine_ls_R_factor_all .137
_refine_ls_R_factor_gt .094
_refine_ls_shift/su_max .012
_refine_ls_shift/su_mean .002
_refine_ls_structure_factor_coef F
_refine_ls_weighting_scheme calc
_refine_ls_wR_factor_all .145
_refine_ls_wR_factor_ref .13
_reflns_d_resolution_high .84
_reflns_d_resolution_low 12.471
_reflns_Friedel_coverage 0
_reflns_limit_h_max 10
_reflns_limit_h_min 0
_reflns_limit_k_max 37
_reflns_limit_k_min 0
_reflns_limit_l_max 24
_reflns_limit_l_min -24
_reflns_number_gt 7035
_reflns_number_total 10090
_reflns_threshold_expression 'F    > 4.00 sig(F   )'
_cod_data_source_file b316297b.txt
_cod_data_source_block br922
_cod_original_sg_symbol_Hall -p_2ybc
_cod_original_sg_symbol_H-M P_1_21/c_1
_cod_original_formula_sum 'C63 H50 Au1 P3 Ru1'
_cod_database_code 7013899

loop_
_symmetry_equiv_pos_as_xyz
+x,+y,+z
-x,1/2+y,1/2-z
-x,-y,-z
+x,1/2-y,1/2+z

loop_
_atom_site_label
_atom_site_fract_x
_atom_site_fract_y
_atom_site_fract_z
_atom_site_U_iso_or_equiv
_atom_site_adp_type
_atom_site_calc_flag
_atom_site_calc_attached_atom
_atom_site_occupancy
_atom_site_disorder_assembly
_atom_site_disorder_group
Au 1.10168(7) .51545(2) .33737(3) .0356(4) Uani ? ? 1.00000 ? ?
Ru .71411(12) .72005(4) .20148(6) .0247(6) Uani ? ? 1.00000 ? ?
P1 .5194(4) .69090(13) .13030(18) .027(2) Uani ? ? 1.00000 ? ?
C111 .4107(17) .7329(5) .0856(7) .029(3) Uiso ? ? 1.00000 ? ?
C112 .4567(17) .7529(5) .0317(7) .032(3) Uiso ? ? 1.00000 ? ?
C113 .3912(19) .7884(5) .0048(8) .039(4) Uiso ? ? 1.00000 ? ?
C114 .275(2) .8081(5) .0328(8) .043(4) Uiso ? ? 1.00000 ? ?
C115 .223(2) .7890(5) .0872(9) .043(4) Uiso ? ? 1.00000 ? ?
C116 .2943(17) .7525(5) .1143(7) .032(3) Uiso ? ? 1.00000 ? ?
C121 .5754(17) .6578(5) .0645(7) .032(3) Uiso ? ? 1.00000 ? ?
C122 .709(2) .6344(5) .0776(9) .044(4) Uiso ? ? 1.00000 ? ?
C123 .738(2) .6042(6) .0331(10) .055(5) Uiso ? ? 1.00000 ? ?
C124 .647(2) .6003(6) -.0246(10) .061(5) Uiso ? ? 1.00000 ? ?
C125 .518(2) .6222(6) -.0397(9) .049(5) Uiso ? ? 1.00000 ? ?
C126 .4820(18) .6516(5) .0044(8) .038(4) Uiso ? ? 1.00000 ? ?
C131 .3803(16) .6538(5) .1541(7) .028(3) Uiso ? ? 1.00000 ? ?
C132 .434(2) .6218(6) .1966(9) .049(5) Uiso ? ? 1.00000 ? ?
C133 .339(2) .5896(6) .2119(10) .059(5) Uiso ? ? 1.00000 ? ?
C134 .187(2) .5899(6) .1839(10) .060(5) Uiso ? ? 1.00000 ? ?
C135 .140(2) .6213(6) .1393(10) .060(5) Uiso ? ? 1.00000 ? ?
C136 .229(2) .6530(6) .1240(9) .047(4) Uiso ? ? 1.00000 ? ?
P2 .5923(4) .73111(12) .29142(18) .0257(19) Uani ? ? 1.00000 ? ?
C211 .4532(17) .7738(5) .2888(8) .032(3) Uiso ? ? 1.00000 ? ?
C212 .4478(17) .8026(5) .2363(7) .031(3) Uiso ? ? 1.00000 ? ?
C213 .343(2) .8367(6) .2322(9) .050(5) Uiso ? ? 1.00000 ? ?
C214 .250(2) .8396(6) .2821(10) .056(5) Uiso ? ? 1.00000 ? ?
C215 .256(2) .8134(5) .3330(9) .046(4) Uiso ? ? 1.00000 ? ?
C216 .3584(18) .7805(5) .3370(8) .037(4) Uiso ? ? 1.00000 ? ?
C221 .7353(15) .7469(4) .3619(7) .024(3) Uiso ? ? 1.00000 ? ?
C222 .8762(18) .7238(5) .3702(8) .034(4) Uiso ? ? 1.00000 ? ?
C223 .9929(19) .7369(5) .4213(8) .039(4) Uiso ? ? 1.00000 ? ?
C224 .976(2) .7699(5) .4590(9) .043(4) Uiso ? ? 1.00000 ? ?
C225 .841(2) .7934(6) .4503(9) .049(5) Uiso ? ? 1.00000 ? ?
C226 .7237(17) .7812(5) .4023(7) .033(4) Uiso ? ? 1.00000 ? ?
C231 .4895(16) .6884(4) .3263(7) .027(3) Uiso ? ? 1.00000 ? ?
C232 .5698(17) .6579(5) .3675(7) .032(3) Uiso ? ? 1.00000 ? ?
C233 .490(2) .6253(5) .3918(9) .044(4) Uiso ? ? 1.00000 ? ?
C234 .331(2) .6227(6) .3768(9) .054(5) Uiso ? ? 1.00000 ? ?
C235 .2507(19) .6527(5) .3359(8) .040(4) Uiso ? ? 1.00000 ? ?
C236 .3306(17) .6851(5) .3100(7) .031(3) Uiso ? ? 1.00000 ? ?
C1 .7770(15) .6637(4) .2381(7) .023(3) Uiso ? ? 1.00000 ? ?
C2 .8362(17) .6323(5) .2644(7) .031(3) Uiso ? ? 1.00000 ? ?
C3 .9053(16) .5963(4) .2894(7) .026(3) Uiso ? ? 1.00000 ? ?
C4 .9763(17) .5665(5) .3119(7) .033(4) Uiso ? ? 1.00000 ? ?
P 1.2347(5) .45514(13) .3548(2) .034(2) Uani ? ? 1.00000 ? ?
C11 1.2048(19) .4253(5) .2792(8) .040(4) Uiso ? ? 1.00000 ? ?
C12 1.315(2) .4007(7) .2569(10) .062(5) Uiso ? ? 1.00000 ? ?
C13 1.286(3) .3764(7) .1973(12) .074(6) Uiso ? ? 1.00000 ? ?
C14 1.150(3) .3838(7) .1582(11) .070(6) Uiso ? ? 1.00000 ? ?
C15 1.044(3) .4094(7) .1777(11) .067(6) Uiso ? ? 1.00000 ? ?
C16 1.065(2) .4306(6) .2384(10) .055(5) Uiso ? ? 1.00000 ? ?
C21 1.438(2) .4606(5) .3748(9) .047(4) Uiso ? ? 1.00000 ? ?
C22 1.511(2) .4942(5) .3517(9) .045(4) Uiso ? ? 1.00000 ? ?
C23 1.669(2) .4983(7) .3615(10) .059(5) Uiso ? ? 1.00000 ? ?
C24 1.759(2) .4684(6) .3987(10) .058(5) Uiso ? ? 1.00000 ? ?
C25 1.689(2) .4354(6) .4232(10) .057(5) Uiso ? ? 1.00000 ? ?
C26 1.530(2) .4313(6) .4136(9) .047(4) Uiso ? ? 1.00000 ? ?
C31 1.1759(16) .4228(5) .4195(7) .029(3) Uiso ? ? 1.00000 ? ?
C32 1.1493(18) .4421(5) .4771(8) .038(4) Uiso ? ? 1.00000 ? ?
C33 1.1092(19) .4201(5) .5278(8) .040(4) Uiso ? ? 1.00000 ? ?
C34 1.0887(18) .3778(5) .5224(8) .036(4) Uiso ? ? 1.00000 ? ?
C35 1.1066(19) .3571(5) .4653(8) .041(4) Uiso ? ? 1.00000 ? ?
C36 1.1536(18) .3793(5) .4135(8) .035(4) Uiso ? ? 1.00000 ? ?
C101 .937(2) .7275(6) .1637(9) .052(5) Uiso ? ? 1.00000 ? ?
C102 .822(2) .7448(5) .1170(9) .044(4) Uiso ? ? 1.00000 ? ?
C103 .758(2) .7784(5) .1468(9) .045(4) Uiso ? ? 1.00000 ? ?
C104 .8303(18) .7825(5) .2133(8) .038(4) Uiso ? ? 1.00000 ? ?
C105 .940(2) .7519(5) .2249(8) .044(4) Uiso ? ? 1.00000 ? ?
H112 .53581 .73920 .01254 .03800 Uiso ? ? 1.00000 ? ?
H113 .42869 .80123 -.03373 .05200 Uiso ? ? 1.00000 ? ?
H114 .23420 .83515 .01567 .06100 Uiso ? ? 1.00000 ? ?
H115 .13918 .80220 .10702 .06300 Uiso ? ? 1.00000 ? ?
H116 .26000 .73873 .15213 .04300 Uiso ? ? 1.00000 ? ?
H122 .77870 .63918 .11896 .06000 Uiso ? ? 1.00000 ? ?
H123 .82947 .58599 .04356 .06400 Uiso ? ? 1.00000 ? ?
H124 .67402 .58006 -.05692 .07300 Uiso ? ? 1.00000 ? ?
H125 .44939 .61807 -.08140 .06700 Uiso ? ? 1.00000 ? ?
H126 .38811 .66776 -.00545 .05100 Uiso ? ? 1.00000 ? ?
H132 .54017 .62357 .21809 .06900 Uiso ? ? 1.00000 ? ?
H133 .37863 .56655 .24189 .07800 Uiso ? ? 1.00000 ? ?
H134 .11828 .56740 .19161 .07300 Uiso ? ? 1.00000 ? ?
H135 .03560 .62018 .11755 .07800 Uiso ? ? 1.00000 ? ?
H136 .19229 .67420 .09292 .06600 Uiso ? ? 1.00000 ? ?
H212 .51482 .79935 .20388 .04500 Uiso ? ? 1.00000 ? ?
H213 .33261 .85747 .19663 .06700 Uiso ? ? 1.00000 ? ?
H214 .17695 .86253 .27897 .06800 Uiso ? ? 1.00000 ? ?
H215 .18894 .81768 .36552 .06300 Uiso ? ? 1.00000 ? ?
H216 .36353 .76029 .37324 .05000 Uiso ? ? 1.00000 ? ?
H222 .89201 .70125 .34131 .05800 Uiso ? ? 1.00000 ? ?
H223 1.08690 .72149 .42902 .05700 Uiso ? ? 1.00000 ? ?
H224 1.05765 .77960 .49105 .05800 Uiso ? ? 1.00000 ? ?
H225 .82903 .81654 .47885 .05600 Uiso ? ? 1.00000 ? ?
H226 .63066 .79714 .39646 .04400 Uiso ? ? 1.00000 ? ?
H232 .67941 .66036 .37748 .04000 Uiso ? ? 1.00000 ? ?
H233 .54886 .60367 .42098 .05700 Uiso ? ? 1.00000 ? ?
H234 .28052 .59984 .39522 .06200 Uiso ? ? 1.00000 ? ?
H235 .14370 .65041 .32325 .05500 Uiso ? ? 1.00000 ? ?
H236 .27714 .70543 .28045 .03900 Uiso ? ? 1.00000 ? ?
H12 1.41269 .39679 .28480 .08900 Uiso ? ? 1.00000 ? ?
H13 1.35865 .35850 .18180 .10000 Uiso ? ? 1.00000 ? ?
H14 1.12341 .36975 .11524 .09800 Uiso ? ? 1.00000 ? ?
H15 .94358 .41330 .14836 .08900 Uiso ? ? 1.00000 ? ?
H16 .98908 .44846 .25279 .07600 Uiso ? ? 1.00000 ? ?
H22 1.44870 .51482 .32439 .06500 Uiso ? ? 1.00000 ? ?
H23 1.71353 .52186 .34304 .08400 Uiso ? ? 1.00000 ? ?
H24 1.86561 .47089 .40512 .07400 Uiso ? ? 1.00000 ? ?
H25 1.75296 .41523 .45127 .07900 Uiso ? ? 1.00000 ? ?
H26 1.48065 .40744 .43417 .06300 Uiso ? ? 1.00000 ? ?
H32 1.15808 .47255 .47898 .04700 Uiso ? ? 1.00000 ? ?
H33 1.09227 .43444 .56800 .05200 Uiso ? ? 1.00000 ? ?
H34 1.06152 .36197 .55914 .05100 Uiso ? ? 1.00000 ? ?
H35 1.09105 .32725 .45988 .05300 Uiso ? ? 1.00000 ? ?
H36 1.17156 .36585 .37356 .04700 Uiso ? ? 1.00000 ? ?
H101 1.00282 .70441 .15802 .06800 Uiso ? ? 1.00000 ? ?
H102 .79057 .73523 .07302 .06200 Uiso ? ? 1.00000 ? ?
H103 .67687 .79604 .12653 .05900 Uiso ? ? 1.00000 ? ?
H104 .80765 .80442 .24447 .05100 Uiso ? ? 1.00000 ? ?
H105 1.00609 .74712 .26571 .05400 Uiso ? ? 1.00000 ? ?

loop_
_atom_site_aniso_label
_atom_site_aniso_U_11
_atom_site_aniso_U_22
_atom_site_aniso_U_33
_atom_site_aniso_U_12
_atom_site_aniso_U_13
_atom_site_aniso_U_23
Au .0268(4) .0381(4) .0443(4) .0037(3) .0135(3) .0096(3)
Ru .0147(6) .0365(7) .0243(6) -.0001(5) .0078(5) .0042(5)
P1 .0158(18) .045(2) .0213(19) .0003(16) .0031(15) .0032(17)
P2 .0151(18) .038(2) .024(2) .0007(15) .0023(15) .0031(16)
P .032(2) .035(2) .040(2) .0009(18) .0178(19) .0045(18)

loop_
_atom_type_symbol
_atom_type_description
_atom_type_oxidation_number
_atom_type_number_in_cell
_atom_type_scat_dispersion_real
_atom_type_scat_dispersion_imag
_atom_type_scat_source
C ? 0 252 .002 .002 'Int Tables Vol IV Tables 2.2B and 2.3.1'
H ? 0 200 0 0 'Int Tables Vol IV Tables 2.2B and 2.3.1'
Au ? 0 4 -2.688 8.798 'Int Tables Vol IV Tables 2.2B and 2.3.1'
P ? 0 12 .09 .095 'Int Tables Vol IV Tables 2.2B and 2.3.1'
Ru ? 0 4 -1.42 .836 'Int Tables Vol IV Tables 2.2B and 2.3.1'

loop_
_diffrn_attenuator_code
_diffrn_attenuator_scale
? ?

loop_
_geom_angle_atom_site_label_1
_geom_angle_atom_site_label_2
_geom_angle_atom_site_label_3
_geom_angle_site_symmetry_1
_geom_angle_site_symmetry_2
_geom_angle_site_symmetry_3
_geom_angle
_geom_angle_publ_flag
C4 Au P . . . 173.7(4) ?
P1 Ru P2 . . . 99.88(14) ?
P1 Ru C1 . . . 91.1(4) ?
P1 Ru C101 . . . 116.5(5) ?
P1 Ru C102 . . . 91.1(4) ?
P1 Ru C103 . . . 100.9(4) ?
P1 Ru C104 . . . 136.3(4) ?
P1 Ru C105 . . . 152.9(5) ?
P2 Ru C1 . . . 88.6(4) ?
P2 Ru C101 . . . 143.6(5) ?
P2 Ru C102 . . . 150.6(5) ?
P2 Ru C103 . . . 114.5(5) ?
P2 Ru C104 . . . 92.4(5) ?
P2 Ru C105 . . . 105.9(5) ?
C1 Ru C101 . . . 90.7(6) ?
C1 Ru C102 . . . 118.6(6) ?
C1 Ru C103 . . . 151.3(6) ?
C1 Ru C104 . . . 131.3(5) ?
C1 Ru C105 . . . 97.7(6) ?
C101 Ru C102 . . . 36.5(6) ?
C101 Ru C103 . . . 60.6(7) ?
C101 Ru C104 . . . 61.7(7) ?
C101 Ru C105 . . . 38.3(7) ?
C102 Ru C103 . . . 36.3(7) ?
C102 Ru C104 . . . 61.8(6) ?
C102 Ru C105 . . . 62.2(6) ?
C103 Ru C104 . . . 37.2(6) ?
C103 Ru C105 . . . 60.8(6) ?
C104 Ru C105 . . . 35.7(6) ?
Ru P1 C111 . . . 108.6(5) ?
Ru P1 C121 . . . 116.0(5) ?
Ru P1 C131 . . . 124.7(5) ?
C111 P1 C121 . . . 103.5(7) ?
C111 P1 C131 . . . 106.2(7) ?
C121 P1 C131 . . . 95.3(7) ?
P1 C111 C112 . . . 122.8(12) ?
P1 C111 C116 . . . 119.0(11) ?
C112 C111 C116 . . . 116.7(13) ?
C111 C112 C113 . . . 123.3(15) ?
C111 C112 H112 . . . 116.0 ?
C113 C112 H112 . . . 120.7 ?
C112 C113 C114 . . . 120.3(16) ?
C112 C113 H113 . . . 119.6 ?
C114 C113 H113 . . . 120.0 ?
C113 C114 C115 . . . 118.8(15) ?
C113 C114 H114 . . . 120.0 ?
C115 C114 H114 . . . 121.2 ?
C114 C115 C116 . . . 119.4(16) ?
C114 C115 H115 . . . 119.7 ?
C116 C115 H115 . . . 120.8 ?
C111 C116 C115 . . . 121.4(15) ?
C111 C116 H116 . . . 117.8 ?
C115 C116 H116 . . . 120.7 ?
P1 C121 C122 . . . 118.7(11) ?
P1 C121 C126 . . . 122.6(12) ?
C122 C121 C126 . . . 118.3(15) ?
C121 C122 C123 . . . 119.1(15) ?
C121 C122 H122 . . . 119.6 ?
C123 C122 H122 . . . 121.3 ?
C122 C123 C124 . . . 119.9(18) ?
C122 C123 H123 . . . 119.5 ?
C124 C123 H123 . . . 121 ?
C123 C124 C125 . . . 123(2) ?
C123 C124 H124 . . . 118 ?
C125 C124 H124 . . . 118.5 ?
C124 C125 C126 . . . 118.5(17) ?
C124 C125 H125 . . . 121.9 ?
C126 C125 H125 . . . 119.6 ?
C121 C126 C125 . . . 121.0(15) ?
C121 C126 H126 . . . 119.1 ?
C125 C126 H126 . . . 119.8 ?
P1 C131 C132 . . . 117.4(12) ?
P1 C131 C136 . . . 122.7(12) ?
C132 C131 C136 . . . 119.2(15) ?
C131 C132 C133 . . . 121.3(16) ?
C131 C132 H132 . . . 117.6 ?
C133 C132 H132 . . . 120.9 ?
C132 C133 C134 . . . 119.1(18) ?
C132 C133 H133 . . . 121.1 ?
C134 C133 H133 . . . 120 ?
C133 C134 C135 . . . 117(2) ?
C133 C134 H134 . . . 122 ?
C135 C134 H134 . . . 121 ?
C134 C135 C136 . . . 124.9(19) ?
C134 C135 H135 . . . 117 ?
C136 C135 H135 . . . 118.4 ?
C131 C136 C135 . . . 118.1(16) ?
C131 C136 H136 . . . 119.7 ?
C135 C136 H136 . . . 122.2 ?
Ru P2 C211 . . . 119.1(5) ?
Ru P2 C221 . . . 108.5(5) ?
Ru P2 C231 . . . 121.2(5) ?
C211 P2 C221 . . . 101.8(6) ?
C211 P2 C231 . . . 100.8(7) ?
C221 P2 C231 . . . 102.8(6) ?
P2 C211 C212 . . . 116.8(12) ?
P2 C211 C216 . . . 124.2(11) ?
C212 C211 C216 . . . 118.9(14) ?
C211 C212 C213 . . . 119.2(15) ?
C211 C212 H212 . . . 120.3 ?
C213 C212 H212 . . . 120.4 ?
C212 C213 C214 . . . 117.1(16) ?
C212 C213 H213 . . . 123.1 ?
C214 C213 H213 . . . 119.8 ?
C213 C214 C215 . . . 124.9(18) ?
C213 C214 H214 . . . 117.3 ?
C215 C214 H214 . . . 118 ?
C214 C215 C216 . . . 117.8(18) ?
C214 C215 H215 . . . 119.9 ?
C216 C215 H215 . . . 122.3 ?
C211 C216 C215 . . . 122.1(15) ?
C211 C216 H216 . . . 118.1 ?
C215 C216 H216 . . . 119.8 ?
P2 C221 C222 . . . 116.0(10) ?
P2 C221 C226 . . . 125.4(10) ?
C222 C221 C226 . . . 118.2(12) ?
C221 C222 C223 . . . 117.6(14) ?
C221 C222 H222 . . . 121.1 ?
C223 C222 H222 . . . 121.3 ?
C222 C223 C224 . . . 122.1(15) ?
C222 C223 H223 . . . 119.4 ?
C224 C223 H223 . . . 118.5 ?
C223 C224 C225 . . . 120.9(15) ?
C223 C224 H224 . . . 121.4 ?
C225 C224 H224 . . . 117.6 ?
C224 C225 C226 . . . 119.0(16) ?
C224 C225 H225 . . . 120.2 ?
C226 C225 H225 . . . 120.7 ?
C221 C226 C225 . . . 122.2(14) ?
C221 C226 H226 . . . 118.7 ?
C225 C226 H226 . . . 119.1 ?
P2 C231 C232 . . . 120.2(11) ?
P2 C231 C236 . . . 120.1(10) ?
C232 C231 C236 . . . 119.6(13) ?
C231 C232 C233 . . . 119.3(14) ?
C231 C232 H232 . . . 118.5 ?
C233 C232 H232 . . . 122.2 ?
C232 C233 C234 . . . 120.9(15) ?
C232 C233 H233 . . . 118.7 ?
C234 C233 H233 . . . 120.4 ?
C233 C234 C235 . . . 119.9(17) ?
C233 C234 H234 . . . 118.0 ?
C235 C234 H234 . . . 122.1 ?
C234 C235 C236 . . . 119.3(15) ?
C234 C235 H235 . . . 120.7 ?
C236 C235 H235 . . . 119.8 ?
C231 C236 C235 . . . 120.8(13) ?
C231 C236 H236 . . . 119.0 ?
C235 C236 H236 . . . 120.1 ?
Ru C1 C2 . . . 169.9(12) ?
C1 C2 C3 . . . 175.7(17) ?
C2 C3 C4 . . . 174.9(16) ?
Au C4 C3 . . . 172.3(14) ?
Au P C11 . . . 107.7(5) ?
Au P C21 . . . 116.0(6) ?
Au P C31 . . . 113.4(5) ?
C11 P C21 . . . 105.1(8) ?
C11 P C31 . . . 107.9(7) ?
C21 P C31 . . . 106.1(7) ?
P C11 C12 . . . 124.1(13) ?
P C11 C16 . . . 117.0(14) ?
C12 C11 C16 . . . 118.7(16) ?
C11 C12 C13 . . . 122.5(18) ?
C11 C12 H12 . . . 119 ?
C13 C12 H12 . . . 118 ?
C12 C13 C14 . . . 116(2) ?
C12 C13 H13 . . . 124 ?
C14 C13 H13 . . . 120 ?
C13 C14 C15 . . . 122(2) ?
C13 C14 H14 . . . 121 ?
C15 C14 H14 . . . 117 ?
C14 C15 C16 . . . 123(2) ?
C14 C15 H15 . . . 120 ?
C16 C15 H15 . . . 117 ?
C11 C16 C15 . . . 117.5(18) ?
C11 C16 H16 . . . 119.3 ?
C15 C16 H16 . . . 123.2 ?
P C21 C22 . . . 120.5(13) ?
P C21 C26 . . . 122.9(14) ?
C22 C21 C26 . . . 116.6(16) ?
C21 C22 C23 . . . 122.8(17) ?
C21 C22 H22 . . . 117.5 ?
C23 C22 H22 . . . 119.5 ?
C22 C23 C24 . . . 120(2) ?
C22 C23 H23 . . . 119 ?
C24 C23 H23 . . . 121 ?
C23 C24 C25 . . . 118.3(19) ?
C23 C24 H24 . . . 120 ?
C25 C24 H24 . . . 121 ?
C24 C25 C26 . . . 121.8(18) ?
C24 C25 H25 . . . 118 ?
C26 C25 H25 . . . 120 ?
C21 C26 C25 . . . 120.4(17) ?
C21 C26 H26 . . . 119.1 ?
C25 C26 H26 . . . 120.5 ?
P C31 C32 . . . 118.5(11) ?
P C31 C36 . . . 123.3(12) ?
C32 C31 C36 . . . 118.3(14) ?
C31 C32 C33 . . . 121.9(15) ?
C31 C32 H32 . . . 117.0 ?
C33 C32 H32 . . . 121.1 ?
C32 C33 C34 . . . 120.0(16) ?
C32 C33 H33 . . . 120.2 ?
C34 C33 H33 . . . 119.8 ?
C33 C34 C35 . . . 120.9(16) ?
C33 C34 H34 . . . 119.9 ?
C35 C34 H34 . . . 119.2 ?
C34 C35 C36 . . . 119.6(15) ?
C34 C35 H35 . . . 122.6 ?
C36 C35 H35 . . . 117.8 ?
C31 C36 C35 . . . 119.3(15) ?
C31 C36 H36 . . . 118.5 ?
C35 C36 H36 . . . 122.2 ?
Ru C101 C102 . . . 71.8(11) ?
Ru C101 C105 . . . 70.6(11) ?
Ru C101 H101 . . . 123.3 ?
C102 C101 C105 . . . 107.1(16) ?
C102 C101 H101 . . . 127.9 ?
C105 C101 H101 . . . 125.0 ?
Ru C102 C101 . . . 71.8(11) ?
Ru C102 C103 . . . 71.4(11) ?
Ru C102 H102 . . . 121.2 ?
C101 C102 C103 . . . 107.7(15) ?
C101 C102 H102 . . . 127.0 ?
C103 C102 H102 . . . 125.2 ?
Ru C103 C102 . . . 72.3(10) ?
Ru C103 C104 . . . 71.5(10) ?
Ru C103 H103 . . . 121.8 ?
C102 C103 C104 . . . 109.6(15) ?
C102 C103 H103 . . . 126.1 ?
C104 C103 H103 . . . 124.3 ?
Ru C104 C103 . . . 71.3(9) ?
Ru C104 C105 . . . 72.2(10) ?
Ru C104 H104 . . . 124.3 ?
C103 C104 C105 . . . 107.9(15) ?
C103 C104 H104 . . . 125.4 ?
C105 C104 H104 . . . 126.7 ?
Ru C105 C101 . . . 71.1(10) ?
Ru C105 C104 . . . 72.1(10) ?
Ru C105 H105 . . . 121.9 ?
C101 C105 C104 . . . 107.7(14) ?
C101 C105 H105 . . . 126.1 ?
C104 C105 H105 . . . 126.1 ?

loop_
_geom_bond_atom_site_label_1
_geom_bond_atom_site_label_2
_geom_bond_site_symmetry_1
_geom_bond_site_symmetry_2
_geom_bond_distance
_geom_bond_publ_flag
Au C4 . . 1.993(15) ?
Au P . . 2.253(4) ?
Ru P1 . . 2.286(4) ?
Ru P2 . . 2.297(4) ?
Ru C1 . . 1.990(13) ?
Ru C101 . . 2.24(2) ?
Ru C102 . . 2.242(18) ?
Ru C103 . . 2.230(18) ?
Ru C104 . . 2.233(16) ?
Ru C105 . . 2.235(17) ?
P1 C111 . . 1.814(14) ?
P1 C121 . . 1.836(16) ?
P1 C131 . . 1.826(15) ?
C111 C112 . . 1.39(2) ?
C111 C116 . . 1.41(2) ?
C112 C113 . . 1.35(2) ?
C112 H112 . . .959 ?
C113 C114 . . 1.40(3) ?
C113 H113 . . .988 ?
C114 C115 . . 1.40(3) ?
C114 H114 . . .978 ?
C115 C116 . . 1.40(2) ?
C115 H115 . . .992 ?
C116 H116 . . .978 ?
C121 C122 . . 1.39(2) ?
C121 C126 . . 1.39(2) ?
C122 C123 . . 1.38(3) ?
C122 H122 . . .984 ?
C123 C124 . . 1.34(3) ?
C123 H123 . . .99 ?
C124 C125 . . 1.34(3) ?
C124 H124 . . .98 ?
C125 C126 . . 1.37(2) ?
C125 H125 . . .980 ?
C126 H126 . . .976 ?
C131 C132 . . 1.38(2) ?
C131 C136 . . 1.39(2) ?
C132 C133 . . 1.39(3) ?
C132 H132 . . .980 ?
C133 C134 . . 1.39(3) ?
C133 H133 . . .98 ?
C134 C135 . . 1.37(3) ?
C134 H134 . . .97 ?
C135 C136 . . 1.34(3) ?
C135 H135 . . .97 ?
C136 H136 . . .952 ?
P2 C211 . . 1.831(15) ?
P2 C221 . . 1.846(13) ?
P2 C231 . . 1.840(15) ?
C211 C212 . . 1.41(2) ?
C211 C216 . . 1.41(2) ?
C212 C213 . . 1.42(2) ?
C212 H212 . . .961 ?
C213 C214 . . 1.41(3) ?
C213 H213 . . .977 ?
C214 C215 . . 1.33(3) ?
C214 H214 . . .97 ?
C215 C216 . . 1.38(2) ?
C215 H215 . . .96 ?
C216 H216 . . .977 ?
C221 C222 . . 1.44(2) ?
C221 C226 . . 1.38(2) ?
C222 C223 . . 1.42(2) ?
C222 H222 . . .953 ?
C223 C224 . . 1.32(2) ?
C223 H223 . . .961 ?
C224 C225 . . 1.40(3) ?
C224 H224 . . .951 ?
C225 C226 . . 1.38(2) ?
C225 H225 . . .956 ?
C226 H226 . . .962 ?
C231 C232 . . 1.41(2) ?
C231 C236 . . 1.41(2) ?
C232 C233 . . 1.39(2) ?
C232 H232 . . .968 ?
C233 C234 . . 1.41(3) ?
C233 H233 . . 1.004 ?
C234 C235 . . 1.39(2) ?
C234 H234 . . .96 ?
C235 C236 . . 1.40(2) ?
C235 H235 . . .950 ?
C236 H236 . . .961 ?
C1 C2 . . 1.22(2) ?
C2 C3 . . 1.36(2) ?
C3 C4 . . 1.19(2) ?
P C11 . . 1.802(17) ?
P C21 . . 1.802(18) ?
P C31 . . 1.812(16) ?
C11 C12 . . 1.39(3) ?
C11 C16 . . 1.40(2) ?
C12 C13 . . 1.43(3) ?
C12 H12 . . .97 ?
C13 C14 . . 1.37(3) ?
C13 H13 . . .95 ?
C14 C15 . . 1.35(3) ?
C14 H14 . . .98 ?
C15 C16 . . 1.40(3) ?
C15 H15 . . 1.01 ?
C16 H16 . . .96 ?
C21 C22 . . 1.37(3) ?
C21 C26 . . 1.41(2) ?
C22 C23 . . 1.39(3) ?
C22 H22 . . .980 ?
C23 C24 . . 1.39(3) ?
C23 H23 . . .95 ?
C24 C25 . . 1.35(3) ?
C24 H24 . . .94 ?
C25 C26 . . 1.40(3) ?
C25 H25 . . .98 ?
C26 H26 . . 1.000 ?
C31 C32 . . 1.38(2) ?
C31 C36 . . 1.40(2) ?
C32 C33 . . 1.34(2) ?
C32 H32 . . .970 ?
C33 C34 . . 1.36(2) ?
C33 H33 . . .971 ?
C34 C35 . . 1.37(2) ?
C34 H34 . . .966 ?
C35 C36 . . 1.39(2) ?
C35 H35 . . .963 ?
C36 H36 . . .957 ?
C101 C102 . . 1.40(2) ?
C101 C105 . . 1.47(3) ?
C101 H101 . . .96 ?
C102 C103 . . 1.39(3) ?
C102 H102 . . .953 ?
C103 C104 . . 1.42(2) ?
C103 H103 . . .959 ?
C104 C105 . . 1.37(2) ?
C104 H104 . . .986 ?
C105 H105 . . .961 ?

loop_
_geom_hbond_atom_site_label_D
_geom_hbond_atom_site_label_H
_geom_hbond_atom_site_label_A
_geom_hbond_site_symmetry_D
_geom_hbond_site_symmetry_H
_geom_hbond_site_symmetry_A
_geom_hbond_distance_DH
_geom_hbond_distance_HA
_geom_hbond_distance_DA
_geom_hbond_angle_DHA
_geom_hbond_publ_flag
? ? ? ? ? ? ? ? ? ? ?

loop_
_geom_torsion_atom_site_label_1
_geom_torsion_atom_site_label_2
_geom_torsion_atom_site_label_3
_geom_torsion_atom_site_label_4
_geom_torsion_site_symmetry_1
_geom_torsion_site_symmetry_2
_geom_torsion_site_symmetry_3
_geom_torsion_site_symmetry_4
_geom_torsion
_geom_torsion_publ_flag
? ? ? ? ? ? ? ? ? ?
